data_7025640
loop_
_publ_author_name
'Pardo, Emilio'
'Train, Cyrille'
'Lescou\"ezec, Rodrigue'
'Boubekeur, Kamal'
'Ruiz, Eliseo'
'Lloret, Francesc'
'Verdaguer, Michel'

_publ_section_title
;
 Synthesis, crystal structure and magnetic properties of two
 oxalato-bridged dimetallic trinuclear complexes combined with a polar
 cation.
;
_journal_issue 20
_journal_name_full 'Dalton transactions (Cambridge, England : 2003)'
_journal_page_first 4951
_journal_page_last 4958
_journal_paper_doi 10.1039/c002468f
_journal_volume 39
_journal_year 2010
_chemical_formula_moiety 'C12 H4 Cr2 Mn O26, 4(C5 H7 N2), 2.99(H2 O)'
_chemical_formula_sum 'C32 H37.98 Cr2 Mn N8 O29'
_chemical_formula_weight 1157.46
_chemical_name_systematic
;
?
;
_space_group_IT_number 15
_symmetry_cell_setting monoclinic
_symmetry_space_group_name_Hall '-C 2yc'
_symmetry_space_group_name_H-M 'C 1 2/c 1'
_atom_sites_solution_hydrogens geom
_atom_sites_solution_primary direct
_atom_sites_solution_secondary difmap
_audit_creation_method SHELXL-97
_cell_angle_alpha 90.00
_cell_angle_beta 100.447(10)
_cell_angle_gamma 90.00
_cell_formula_units_Z 4
_cell_length_a 11.5113(15)
_cell_length_b 20.250(3)
_cell_length_c 21.810(4)
_cell_measurement_reflns_used 195
_cell_measurement_temperature 250(2)
_cell_measurement_theta_max 23.06
_cell_measurement_theta_min 4.17
_cell_volume 4999.7(14)
_computing_cell_refinement 'DIRAX/LSQ (Duisenberg & Schreurs, 1989-2000)'
_computing_data_collection 'COLLECT (Nonius BV, 1997-2000)'
_computing_data_reduction 'EvalCCD (Duisenberg & Schreurs 1990-2000)'
_computing_molecular_graphics 'DIAMOND (Brandenburg, 1999)'
_computing_publication_material 'SHELXL-97 (Sheldrick, 1997)'
_computing_structure_refinement 'SHELXL-97 (Sheldrick, 1997)'
_computing_structure_solution 'SHELXS-97 (Sheldrick, 1990)'
_diffrn_ambient_temperature 250(2)
_diffrn_detector_area_resol_mean 9
_diffrn_measured_fraction_theta_full 0.997
_diffrn_measured_fraction_theta_max 0.997
_diffrn_measurement_device '95mm CCD camera on \k-goniostat'
_diffrn_measurement_device_type KappaCCD
_diffrn_measurement_method CCD
_diffrn_radiation_monochromator 'horizonally mounted graphite crystal'
_diffrn_radiation_source 'fine-focus sealed tube'
_diffrn_radiation_type MoK\a
_diffrn_radiation_wavelength 0.71073
_diffrn_reflns_av_R_equivalents 0.0260
_diffrn_reflns_av_sigmaI/netI 0.0237
_diffrn_reflns_limit_h_max 16
_diffrn_reflns_limit_h_min -15
_diffrn_reflns_limit_k_max 27
_diffrn_reflns_limit_k_min -27
_diffrn_reflns_limit_l_max 30
_diffrn_reflns_limit_l_min -30
_diffrn_reflns_number 29683
_diffrn_reflns_theta_full 30.00
_diffrn_reflns_theta_max 30.00
_diffrn_reflns_theta_min 2.13
_diffrn_standards_decay_% 0
_diffrn_standards_number 0
_exptl_absorpt_coefficient_mu 0.774
_exptl_absorpt_correction_T_max 0.8976
_exptl_absorpt_correction_T_min 0.7770
_exptl_absorpt_correction_type multi-scan
_exptl_absorpt_process_details
;
R.H. Blessing, Acta Cryst. (1995), A51, 33-38
;
_exptl_crystal_colour 'dark brown'
_exptl_crystal_density_diffrn 1.538
_exptl_crystal_density_meas ?
_exptl_crystal_density_method 'not measured'
_exptl_crystal_description 'hexagonal plate'
_exptl_crystal_F_000 2363.9
_exptl_crystal_size_max 0.32
_exptl_crystal_size_mid 0.30
_exptl_crystal_size_min 0.12
_refine_diff_density_max 0.798
_refine_diff_density_min -0.760
_refine_diff_density_rms 0.091
_refine_ls_extinction_method none
_refine_ls_goodness_of_fit_ref 1.003
_refine_ls_hydrogen_treatment noref
_refine_ls_matrix_type full
_refine_ls_number_parameters 335
_refine_ls_number_reflns 7281
_refine_ls_number_restraints 9
_refine_ls_restrained_S_all 1.003
_refine_ls_R_factor_all 0.0519
_refine_ls_R_factor_gt 0.0429
_refine_ls_shift/su_max 0.000
_refine_ls_shift/su_mean 0.000
_refine_ls_structure_factor_coef Fsqd
_refine_ls_weighting_details 'calc w=1/[\s^2^(Fo^2^)+(0.0887P)^2^+2.9307P] where P=(Fo^2^+2Fc^2^)/3'
_refine_ls_weighting_scheme calc
_refine_ls_wR_factor_gt 0.1266
_refine_ls_wR_factor_ref 0.1366
_reflns_number_gt 5577
_reflns_number_total 7281
_reflns_threshold_expression >2sigma(I)
_cod_data_source_file c002468f.txt
_cod_data_source_block emil16
_cod_depositor_comments
;
The following automatic conversions were performed:

'_exptl_crystal_density_meas' value 'not measured' was changed to '?'
- the value is perceived as not measured.

Automatic conversion script
Id: cif_fix_values 3008 2015-01-20 13:52:24Z robertas 
;
_cod_original_cell_volume 4999.9(13)
_cod_original_sg_symbol_H-M 'C 2/c'
_cod_database_code 7025640

loop_
_symmetry_equiv_pos_as_xyz
'x, y, z'
'-x, y, -z+1/2'
'x+1/2, y+1/2, z'
'-x+1/2, y+1/2, -z+1/2'
'-x, -y, -z'
'x, -y, z-1/2'
'-x+1/2, -y+1/2, -z'
'x+1/2, -y+1/2, z-1/2'

loop_
_atom_site_label
_atom_site_type_symbol
_atom_site_fract_x
_atom_site_fract_y
_atom_site_fract_z
_atom_site_U_iso_or_equiv
_atom_site_adp_type
_atom_site_occupancy
_atom_site_symmetry_multiplicity
_atom_site_calc_flag
_atom_site_refinement_flags
Mn1 Mn -0.2500 0.2500 0.0000 0.02580(13) Uani 1 2 d S
Cr1 Cr 0.18439(3) 0.210457(19) 0.149438(17) 0.02320(11) Uani 1 1 d .
O1 O -0.10561(14) 0.17492(9) 0.02133(8) 0.0286(3) Uani 1 1 d .
O2 O -0.11887(15) 0.29874(9) 0.07297(8) 0.0301(4) Uani 1 1 d .
O3 O 0.05885(15) 0.28005(9) 0.13280(8) 0.0289(4) Uani 1 1 d .
O4 O 0.06922(14) 0.16022(8) 0.08560(8) 0.0260(3) Uani 1 1 d .
O5 O 0.30652(15) 0.14046(9) 0.15405(9) 0.0326(4) Uani 1 1 d .
O6 O 0.26913(15) 0.24714(9) 0.08559(8) 0.0286(4) Uani 1 1 d .
O7 O 0.43267(18) 0.23185(12) 0.04493(10) 0.0424(5) Uani 1 1 d .
O8 O 0.4712(2) 0.11538(12) 0.11759(12) 0.0545(6) Uani 1 1 d .
O9 O 0.12379(15) 0.17070(9) 0.22045(8) 0.0299(4) Uani 1 1 d .
O10 O 0.28184(16) 0.26321(10) 0.21582(9) 0.0331(4) Uani 1 1 d .
O11 O 0.3257(3) 0.26951(14) 0.32029(11) 0.0617(7) Uani 1 1 d .
O12 O 0.1575(2) 0.17241(11) 0.32540(9) 0.0437(5) Uani 1 1 d .
O13 O -0.33475(16) 0.19677(11) 0.06494(9) 0.0360(4) Uani 1 1 d .
H13A H -0.399(2) 0.20109(18) 0.06363(9) 0.043 Uiso 1 1 d R
H13B H -0.3069(9) 0.2022(2) 0.0986(11) 0.043 Uiso 1 1 d R
C1 C -0.02394(19) 0.19357(11) 0.06325(10) 0.0230(4) Uani 1 1 d .
C2 C -0.03025(19) 0.26353(11) 0.09194(11) 0.0236(4) Uani 1 1 d .
C3 C 0.3852(2) 0.15094(14) 0.11955(12) 0.0321(5) Uani 1 1 d .
C4 C 0.3639(2) 0.21503(13) 0.07910(11) 0.0284(5) Uani 1 1 d .
C5 C 0.1752(2) 0.19188(13) 0.27442(12) 0.0298(5) Uani 1 1 d .
C6 C 0.2698(2) 0.24674(14) 0.27184(13) 0.0349(5) Uani 1 1 d .
N1 N 0.1292(3) 0.54401(18) 0.05610(18) 0.0669(9) Uani 1 1 d .
H1 H 0.0965 0.5804 0.0656 0.096(18) Uiso 1 1 calc R
N2 N 0.2922(3) 0.37260(14) 0.01779(13) 0.0479(6) Uani 1 1 d .
H2A H 0.2708 0.3352 0.0319 0.057 Uiso 1 1 calc R
H2B H 0.3497 0.3738 -0.0032 0.057 Uiso 1 1 calc R
C7 C 0.2165(5) 0.5463(2) 0.0226(2) 0.0749(12) Uani 1 1 d .
H7 H 0.2394 0.5874 0.0087 0.090 Uiso 1 1 calc R
C8 C 0.2728(4) 0.49038(18) 0.0084(2) 0.0588(9) Uani 1 1 d .
H8 H 0.3345 0.4933 -0.0144 0.071 Uiso 1 1 calc R
C9 C 0.2374(3) 0.42764(15) 0.02821(14) 0.0391(6) Uani 1 1 d .
C10 C 0.1431(3) 0.42795(18) 0.06221(16) 0.0482(7) Uani 1 1 d .
H10 H 0.1157 0.3878 0.0760 0.058 Uiso 1 1 calc R
C11 C 0.0922(3) 0.4855(2) 0.07501(19) 0.0585(9) Uani 1 1 d .
H11 H 0.0299 0.4846 0.0975 0.070 Uiso 1 1 calc R
N3 N 0.4663(4) 0.5472(2) 0.17047(19) 0.0747(10) Uani 1 1 d .
H3 H 0.4668 0.5901 0.1710 0.090 Uiso 1 1 calc R
N4 N 0.4665(3) 0.34792(19) 0.17359(18) 0.0686(9) Uani 1 1 d .
H4A H 0.4082 0.3268 0.1851 0.082 Uiso 1 1 calc R
H4B H 0.5260 0.3261 0.1642 0.082 Uiso 1 1 calc R
C12 C 0.5589(5) 0.5140(2) 0.1546(2) 0.0724(12) Uani 1 1 d .
H12 H 0.6231 0.5378 0.1446 0.087 Uiso 1 1 calc R
C13 C 0.5600(4) 0.4484(3) 0.1531(2) 0.0710(12) Uani 1 1 d .
H13 H 0.6236 0.4264 0.1405 0.100(18) Uiso 1 1 calc R
C14 C 0.4649(3) 0.4102(2) 0.17056(17) 0.0542(8) Uani 1 1 d .
C15 C 0.3689(3) 0.4470(3) 0.18562(18) 0.0652(11) Uani 1 1 d .
H15 H 0.3030 0.4249 0.1957 0.078 Uiso 1 1 calc R
C16 C 0.3722(4) 0.5139(2) 0.18553(19) 0.0656(10) Uani 1 1 d .
H16 H 0.3086 0.5378 0.1960 0.038(8) Uiso 1 1 calc R
O14 O 0.3703(6) 0.0652(3) 0.2701(2) 0.148(2) Uani 1 1 d D
H14A H 0.3639(6) 0.1002(6) 0.2446(4) 0.178 Uiso 1 1 d RD
H14B H 0.4116(8) 0.0709(3) 0.3085(6) 0.178 Uiso 1 1 d RD
O15 O 0.0000 0.394(2) 0.2500 0.247(18) Uiso 0.33 2 d SPD
H15A H 0.0650(13) 0.372(2) 0.24435(11) 0.296 Uiso 0.33 1 d PRD
O16 O 0.3537(14) -0.0822(8) 0.1420(7) 0.123(5) Uiso 0.33 1 d PD
H16A H 0.3538(14) -0.0385(10) 0.1326(7) 0.147 Uiso 0.33 1 d PRD
H16B H 0.2896(17) -0.0989(8) 0.1160(8) 0.147 Uiso 0.33 1 d PRD

loop_
_atom_site_aniso_label
_atom_site_aniso_U_11
_atom_site_aniso_U_22
_atom_site_aniso_U_33
_atom_site_aniso_U_23
_atom_site_aniso_U_13
_atom_site_aniso_U_12
Mn1 0.0186(2) 0.0319(3) 0.0267(2) 0.00225(19) 0.00366(17) 0.00101(18)
Cr1 0.01779(17) 0.0271(2) 0.02478(19) 0.00217(13) 0.00403(13) 0.00035(13)
O1 0.0220(7) 0.0301(9) 0.0327(8) -0.0047(7) 0.0022(6) -0.0003(6)
O2 0.0249(8) 0.0301(9) 0.0338(9) -0.0036(7) 0.0009(7) 0.0062(7)
O3 0.0230(7) 0.0292(9) 0.0326(9) -0.0051(7) 0.0004(6) 0.0012(6)
O4 0.0217(7) 0.0256(8) 0.0303(8) -0.0009(6) 0.0037(6) 0.0034(6)
O5 0.0256(8) 0.0357(10) 0.0383(9) 0.0108(7) 0.0107(7) 0.0062(7)
O6 0.0246(8) 0.0317(9) 0.0304(8) 0.0079(7) 0.0078(6) 0.0034(7)
O7 0.0311(9) 0.0556(13) 0.0447(11) 0.0159(9) 0.0177(8) 0.0052(9)
O8 0.0467(12) 0.0529(14) 0.0710(16) 0.0190(12) 0.0300(12) 0.0248(11)
O9 0.0260(8) 0.0365(10) 0.0283(8) -0.0012(7) 0.0081(6) -0.0077(7)
O10 0.0299(9) 0.0374(10) 0.0310(9) 0.0036(7) 0.0025(7) -0.0104(7)
O11 0.0757(17) 0.0716(17) 0.0336(11) -0.0024(11) -0.0018(11) -0.0416(14)
O12 0.0539(12) 0.0488(12) 0.0301(9) 0.0021(8) 0.0123(8) -0.0156(10)
O13 0.0255(8) 0.0565(13) 0.0270(8) 0.0034(8) 0.0076(7) -0.0014(8)
C1 0.0211(9) 0.0240(11) 0.0253(10) 0.0005(8) 0.0077(8) -0.0011(8)
C2 0.0211(9) 0.0244(11) 0.0265(10) -0.0016(8) 0.0074(8) 0.0000(8)
C3 0.0270(11) 0.0349(13) 0.0352(12) 0.0043(10) 0.0079(9) 0.0051(9)
C4 0.0235(10) 0.0347(13) 0.0273(11) 0.0032(9) 0.0050(8) 0.0013(9)
C5 0.0287(11) 0.0322(13) 0.0295(11) -0.0003(9) 0.0081(9) -0.0037(9)
C6 0.0357(13) 0.0364(14) 0.0313(12) 0.0017(10) 0.0024(10) -0.0098(11)
N1 0.070(2) 0.0524(19) 0.078(2) -0.0124(16) 0.0130(18) 0.0214(16)
N2 0.0605(17) 0.0381(14) 0.0481(15) 0.0023(11) 0.0178(13) 0.0095(12)
C7 0.093(3) 0.040(2) 0.094(3) 0.004(2) 0.021(3) -0.005(2)
C8 0.072(2) 0.0384(18) 0.073(2) 0.0041(16) 0.033(2) -0.0030(16)
C9 0.0443(15) 0.0339(14) 0.0389(14) -0.0012(11) 0.0065(11) 0.0010(11)
C10 0.0427(16) 0.0541(19) 0.0485(17) -0.0031(14) 0.0103(13) -0.0037(14)
C11 0.0494(19) 0.063(2) 0.065(2) -0.0065(18) 0.0164(17) 0.0053(16)
N3 0.075(2) 0.073(2) 0.076(2) 0.0207(19) 0.0148(19) 0.0022(19)
N4 0.0543(18) 0.068(2) 0.084(2) -0.0013(18) 0.0145(17) -0.0043(16)
C12 0.076(3) 0.063(3) 0.081(3) 0.018(2) 0.023(2) -0.006(2)
C13 0.0446(19) 0.108(4) 0.062(2) 0.008(2) 0.0138(17) 0.002(2)
C14 0.0534(19) 0.058(2) 0.0481(18) 0.0094(15) 0.0004(14) 0.0014(16)
C15 0.0369(16) 0.106(4) 0.051(2) 0.014(2) 0.0024(14) 0.0000(19)
C16 0.060(2) 0.078(3) 0.057(2) 0.016(2) 0.0068(18) 0.014(2)
O14 0.177(5) 0.149(5) 0.103(3) 0.035(3) -0.020(3) -0.030(4)

loop_
_atom_type_symbol
_atom_type_description
_atom_type_scat_dispersion_real
_atom_type_scat_dispersion_imag
_atom_type_scat_source
C C 0.0033 0.0016 'International Tables Vol C Tables 4.2.6.8 and 6.1.1.4'
H H 0.0000 0.0000 'International Tables Vol C Tables 4.2.6.8 and 6.1.1.4'
Cr Cr 0.3209 0.6236 'International Tables Vol C Tables 4.2.6.8 and 6.1.1.4'
Mn Mn 0.3368 0.7283 'International Tables Vol C Tables 4.2.6.8 and 6.1.1.4'
N N 0.0061 0.0033 'International Tables Vol C Tables 4.2.6.8 and 6.1.1.4'
O O 0.0106 0.0060 'International Tables Vol C Tables 4.2.6.8 and 6.1.1.4'

loop_
_geom_angle_atom_site_label_1
_geom_angle_atom_site_label_2
_geom_angle_atom_site_label_3
_geom_angle
_geom_angle_site_symmetry_1
_geom_angle_site_symmetry_3
O13 Mn1 O13 180.00(12) 7_455 .
O13 Mn1 O2 94.68(7) 7_455 7_455
O13 Mn1 O2 85.32(7) . 7_455
O13 Mn1 O2 85.32(7) 7_455 .
O13 Mn1 O2 94.68(7) . .
O2 Mn1 O2 180.00(11) 7_455 .
O13 Mn1 O1 86.05(7) 7_455 7_455
O13 Mn1 O1 93.95(7) . 7_455
O2 Mn1 O1 76.70(6) 7_455 7_455
O2 Mn1 O1 103.30(6) . 7_455
O13 Mn1 O1 93.95(7) 7_455 .
O13 Mn1 O1 86.05(7) . .
O2 Mn1 O1 103.30(6) 7_455 .
O2 Mn1 O1 76.70(6) . .
O1 Mn1 O1 180.00(12) 7_455 .
O13 Mn1 Cr1 89.48(5) 7_455 .
O13 Mn1 Cr1 90.52(5) . .
O2 Mn1 Cr1 141.88(4) 7_455 .
O2 Mn1 Cr1 38.12(4) . .
O1 Mn1 Cr1 141.42(4) 7_455 .
O1 Mn1 Cr1 38.58(4) . .
O10 Cr1 O9 83.14(7) . .
O10 Cr1 O6 91.48(8) . .
O9 Cr1 O6 171.33(7) . .
O10 Cr1 O5 92.64(8) . .
O9 Cr1 O5 90.96(8) . .
O6 Cr1 O5 82.48(7) . .
O10 Cr1 O3 92.72(8) . .
O9 Cr1 O3 94.75(8) . .
O6 Cr1 O3 92.28(7) . .
O5 Cr1 O3 172.60(8) . .
O10 Cr1 O4 173.59(7) . .
O9 Cr1 O4 93.11(7) . .
O6 Cr1 O4 92.84(7) . .
O5 Cr1 O4 92.62(7) . .
O3 Cr1 O4 82.38(7) . .
O10 Cr1 Mn1 133.51(6) . .
O9 Cr1 Mn1 96.38(5) . .
O6 Cr1 Mn1 92.26(5) . .
O5 Cr1 Mn1 133.78(6) . .
O3 Cr1 Mn1 40.83(5) . .
O4 Cr1 Mn1 41.57(5) . .
C1 O1 Mn1 112.34(15) . .
C2 O2 Mn1 113.05(15) . .
C2 O3 Cr1 113.85(15) . .
C1 O4 Cr1 113.31(14) . .
C3 O5 Cr1 114.62(16) . .
C4 O6 Cr1 114.74(15) . .
C5 O9 Cr1 114.19(15) . .
C6 O10 Cr1 114.04(16) . .
Mn1 O13 H13A 119.0 . .
Mn1 O13 H13B 113.9 . .
H13A O13 H13B 105.4 . .
O1 C1 O4 125.9(2) . .
O1 C1 C2 119.2(2) . .
O4 C1 C2 114.98(19) . .
O2 C2 O3 125.8(2) . .
O2 C2 C1 118.7(2) . .
O3 C2 C1 115.44(19) . .
O8 C3 O5 125.1(3) . .
O8 C3 C4 120.7(2) . .
O5 C3 C4 114.2(2) . .
O7 C4 O6 124.9(2) . .
O7 C4 C3 121.3(2) . .
O6 C4 C3 113.7(2) . .
O12 C5 O9 126.4(2) . .
O12 C5 C6 119.3(2) . .
O9 C5 C6 114.2(2) . .
O11 C6 O10 125.9(3) . .
O11 C6 C5 119.8(2) . .
O10 C6 C5 114.2(2) . .
C7 N1 C11 120.3(3) . .
C7 N1 H1 119.8 . .
C11 N1 H1 119.8 . .
C9 N2 H2A 120.0 . .
C9 N2 H2B 120.0 . .
H2A N2 H2B 120.0 . .
N1 C7 C8 121.6(4) . .
N1 C7 H7 119.2 . .
C8 C7 H7 119.2 . .
C7 C8 C9 119.7(3) . .
C7 C8 H8 120.1 . .
C9 C8 H8 120.1 . .
N2 C9 C10 121.8(3) . .
N2 C9 C8 121.9(3) . .
C10 C9 C8 116.2(3) . .
C11 C10 C9 120.7(3) . .
C11 C10 H10 119.7 . .
C9 C10 H10 119.7 . .
N1 C11 C10 121.3(3) . .
N1 C11 H11 119.3 . .
C10 C11 H11 119.3 . .
C16 N3 C12 120.8(4) . .
C16 N3 H3 119.6 . .
C12 N3 H3 119.6 . .
C14 N4 H4A 120.0 . .
C14 N4 H4B 120.0 . .
H4A N4 H4B 120.0 . .
C13 C12 N3 120.8(4) . .
C13 C12 H12 119.6 . .
N3 C12 H12 119.6 . .
C12 C13 C14 121.1(4) . .
C12 C13 H13 119.4 . .
C14 C13 H13 119.4 . .
N4 C14 C15 121.1(4) . .
N4 C14 C13 122.9(4) . .
C15 C14 C13 116.0(4) . .
C16 C15 C14 120.1(4) . .
C16 C15 H15 120.0 . .
C14 C15 H15 120.0 . .
C15 C16 N3 121.1(4) . .
C15 C16 H16 119.4 . .
N3 C16 H16 119.4 . .
H14A O14 H14B 116.7 . .
H16A O16 H16B 104.8 . .

loop_
_geom_bond_atom_site_label_1
_geom_bond_atom_site_label_2
_geom_bond_distance
_geom_bond_site_symmetry_2
Mn1 O13 2.1496(19) 7_455
Mn1 O13 2.1496(19) .
Mn1 O2 2.2168(18) 7_455
Mn1 O2 2.2168(18) .
Mn1 O1 2.2383(17) 7_455
Mn1 O1 2.2383(17) .
Cr1 O10 1.9765(19) .
Cr1 O9 1.9813(17) .
Cr1 O6 1.9837(17) .
Cr1 O5 1.9861(18) .
Cr1 O3 2.0039(17) .
Cr1 O4 2.0154(17) .
O1 C1 1.245(3) .
O2 C2 1.252(3) .
O3 C2 1.275(3) .
O4 C1 1.286(3) .
O5 C3 1.296(3) .
O6 C4 1.300(3) .
O7 C4 1.229(3) .
O8 C3 1.232(3) .
O9 C5 1.291(3) .
O10 C6 1.298(3) .
O11 C6 1.223(3) .
O12 C5 1.231(3) .
O13 H13A 0.7363 .
O13 H13B 0.7549 .
C1 C2 1.556(3) .
C3 C4 1.564(4) .
C5 C6 1.564(4) .
N1 C7 1.346(6) .
N1 C11 1.349(6) .
N1 H1 0.8700 .
N2 C9 1.321(4) .
N2 H2A 0.8700 .
N2 H2B 0.8700 .
C7 C8 1.369(6) .
C7 H7 0.9400 .
C8 C9 1.425(5) .
C8 H8 0.9400 .
C9 C10 1.421(4) .
C10 C11 1.356(5) .
C10 H10 0.9400 .
C11 H11 0.9400 .
N3 C16 1.365(6) .
N3 C12 1.357(6) .
N3 H3 0.8700 .
N4 C14 1.263(5) .
N4 H4A 0.8700 .
N4 H4B 0.8700 .
C12 C13 1.330(7) .
C12 H12 0.9400 .
C13 C14 1.447(6) .
C13 H13 0.9400 .
C14 C15 1.419(6) .
C15 C16 1.357(7) .
C15 H15 0.9400 .
C16 H16 0.9400 .
O14 H14A 0.8939 .
O14 H14B 0.8936 .
O15 H15A 0.8943 .
O16 H16A 0.9089 .
O16 H16B 0.9103 .
